data_1513828
loop_
_publ_author_name
'Bueno P\'erez, Lynette'
'Pan, Li'
'Mu\~noz Acu\~na, Ulyana'
'Li, Jie'
'Chai, Hee-Byung'
'Gallucci, Judith C.'
'Ninh, Tran Ngoc'
'Carcache de Blanco, Esperanza J.'
'Soejarto, Djaja D.'
'Kinghorn, A. Douglas'

_publ_section_title
;
 Caeruleanone A, a Rotenoid with a New Arrangement of the D-Ring from the
 Fruits of Millettia caerulea.
;
_journal_issue 5
_journal_name_full 'Organic letters'
_journal_page_first 1462
_journal_page_last 1465
_journal_paper_doi 10.1021/ol500266z
_journal_volume 16
_journal_year 2014
_chemical_compound_source 'synthesis as described'
_chemical_formula_moiety 'C28 H30 O7'
_chemical_formula_sum 'C28 H30 O7'
_chemical_formula_weight 478.52
_chemical_name_common 'Kinghorn 1937'
_chemical_name_systematic
;
 ?
;
_space_group_IT_number 14
_symmetry_cell_setting monoclinic
_symmetry_Int_Tables_number 14
_symmetry_space_group_name_Hall '-P 2ybc'
_symmetry_space_group_name_H-M 'P 1 21/c 1'
_atom_sites_solution_hydrogens geom
_atom_sites_solution_primary direct
_atom_sites_solution_secondary difmap
_audit_conform_dict_location ftp://ftp.iucr.org/pub/cif_core.dic
_audit_conform_dict_name cif_core.dic
_audit_conform_dict_version 2.4
_audit_creation_date 2013-03-20T16:36:01-00:00
_audit_creation_method 'WinGX routine CIF_UPDATE'
_cell_angle_alpha 90
_cell_angle_beta 92.1420(10)
_cell_angle_gamma 90
_cell_formula_units_Z 8
_cell_length_a 12.6740(2)
_cell_length_b 18.0944(3)
_cell_length_c 21.0316(3)
_cell_measurement_reflns_used 8813
_cell_measurement_temperature 150(2)
_cell_measurement_theta_max 25.028
_cell_measurement_theta_min 1.018
_cell_measurement_wavelength 0.71073
_cell_volume 4819.77(13)
_computing_cell_refinement 'HKL Scalepack (Otwinowski & Minor 1997)'
_computing_data_collection 'Collect (Bruker AXS BV, 1997-2004)'
_computing_data_reduction 'HKL Denzo and Scalepack (Otwinowski & Minor 1997)'
_computing_molecular_graphics 'Ortep-3 for Windows (Farrugia, 1997)'
_computing_publication_material 'WinGX publication routines (Farrugia, 1999)'
_computing_structure_refinement 'SHELXL-97 (Sheldrick, 2008)'
_computing_structure_solution 'SHELXS-97 (Sheldrick, 2008)'
_diffrn_ambient_temperature 150(2)
_diffrn_detector 'CCD plate'
_diffrn_detector_area_resol_mean 9
_diffrn_measured_fraction_theta_full 1
_diffrn_measured_fraction_theta_max 1
_diffrn_measurement_device '95mm CCD camera on \k-goniostat'
_diffrn_measurement_device_type 'Nonius KappaCCD'
_diffrn_measurement_method 'phi and omega scans'
_diffrn_orient_matrix_type 'by Bruker AXS Collect from scalepack cell'
_diffrn_orient_matrix_UB_11 0.276265E-1
_diffrn_orient_matrix_UB_12 0.512766E-1
_diffrn_orient_matrix_UB_13 0.67712E-2
_diffrn_orient_matrix_UB_21 -0.51775E-1
_diffrn_orient_matrix_UB_22 0.79575E-2
_diffrn_orient_matrix_UB_23 0.340728E-1
_diffrn_orient_matrix_UB_31 0.528234E-1
_diffrn_orient_matrix_UB_32 -0.19018E-1
_diffrn_orient_matrix_UB_33 0.325134E-1
_diffrn_radiation_monochromator graphite
_diffrn_radiation_probe x-ray
_diffrn_radiation_type MoK\a
_diffrn_radiation_wavelength 0.71073
_diffrn_reflns_av_R_equivalents 0.045
_diffrn_reflns_limit_h_max 15
_diffrn_reflns_limit_h_min -15
_diffrn_reflns_limit_k_max 21
_diffrn_reflns_limit_k_min -21
_diffrn_reflns_limit_l_max 25
_diffrn_reflns_limit_l_min -25
_diffrn_reflns_number 81260
_diffrn_reflns_theta_full 25.03
_diffrn_reflns_theta_max 25.03
_diffrn_reflns_theta_min 1.49
_diffrn_source 'Enraf Nonius FR590'
_exptl_absorpt_coefficient_mu 0.094
_exptl_absorpt_correction_T_max 0.989
_exptl_absorpt_correction_T_min 0.847
_exptl_absorpt_correction_type multi-scan
_exptl_absorpt_process_details 'HKL Scalepack (Otwinowski & Minor, 1997)'
_exptl_crystal_colour colourless
_exptl_crystal_density_diffrn 1.319
_exptl_crystal_density_method 'not measured'
_exptl_crystal_description plate
_exptl_crystal_F_000 2032
_exptl_crystal_size_max 0.38
_exptl_crystal_size_mid 0.31
_exptl_crystal_size_min 0.12
_refine_diff_density_max 0.25
_refine_diff_density_min -0.185
_refine_diff_density_rms 0.039
_refine_ls_extinction_method none
_refine_ls_goodness_of_fit_ref 1.045
_refine_ls_hydrogen_treatment constr
_refine_ls_matrix_type full
_refine_ls_number_parameters 641
_refine_ls_number_reflns 8509
_refine_ls_number_restraints 0
_refine_ls_restrained_S_all 1.045
_refine_ls_R_factor_all 0.0725
_refine_ls_R_factor_gt 0.0428
_refine_ls_shift/su_max 0.001
_refine_ls_shift/su_mean 0
_refine_ls_structure_factor_coef Fsqd
_refine_ls_weighting_details 'calc w=1/[\s^2^(Fo^2^)+(0.0575P)^2^+0.8600P] where P=(Fo^2^+2Fc^2^)/3'
_refine_ls_weighting_scheme calc
_refine_ls_wR_factor_gt 0.1012
_refine_ls_wR_factor_ref 0.114
_reflns_number_gt 6013
_reflns_number_total 8509
_reflns_threshold_expression >2\s(I)
_cod_data_source_file ol500266z_si_001.cif
_cod_data_source_block Kinghorn1937
_cod_original_sg_symbol_H-M 'P 21/c'
_cod_database_code 1513828

loop_
_symmetry_equiv_pos_as_xyz
'x, y, z'
'-x, y+1/2, -z+1/2'
'-x, -y, -z'
'x, -y-1/2, z-1/2'

loop_
_atom_site_label
_atom_site_type_symbol
_atom_site_fract_x
_atom_site_fract_y
_atom_site_fract_z
_atom_site_U_iso_or_equiv
_atom_site_adp_type
_atom_site_occupancy
_atom_site_symmetry_multiplicity
_atom_site_calc_flag
_atom_site_refinement_flags
O2 O 0.46780(13) 0.23966(10) 0.51088(7) 0.0683(5) Uani 1 1 d .
O3 O 0.65133(13) 0.23617(10) 0.51299(7) 0.0701(5) Uani 1 1 d .
O5 O 0.68094(9) 0.18379(7) 0.73643(6) 0.0410(3) Uani 1 1 d .
O7 O 0.57390(8) 0.05935(6) 0.76451(5) 0.0311(3) Uani 1 1 d .
O9 O 0.52030(9) -0.17533(7) 0.67075(6) 0.0360(3) Uani 1 1 d .
O10 O 0.31859(9) -0.15145(7) 0.64485(6) 0.0394(3) Uani 1 1 d .
O12 O 0.27748(9) 0.12471(7) 0.70741(6) 0.0384(3) Uani 1 1 d .
C1 C 0.45156(15) 0.20326(10) 0.62339(9) 0.0407(5) Uani 1 1 d .
H1 H 0.3766 0.2015 0.6215 0.049 Uiso 1 1 calc R
C1A C 0.50865(14) 0.18818(10) 0.68039(9) 0.0337(4) Uani 1 1 d .
C2 C 0.50636(17) 0.22055(12) 0.57092(10) 0.0481(5) Uani 1 1 d .
C2A C 0.5581(2) 0.24057(17) 0.47248(12) 0.0784(8) Uani 1 1 d .
H2A1 H 0.559 0.2867 0.4472 0.094 Uiso 1 1 calc R
H2A2 H 0.5555 0.1982 0.4427 0.094 Uiso 1 1 calc R
C3 C 0.61560(18) 0.22046(12) 0.57255(10) 0.0502(6) Uani 1 1 d .
C4 C 0.67414(16) 0.20811(11) 0.62702(10) 0.0467(5) Uani 1 1 d .
H4 H 0.7491 0.2092 0.6277 0.056 Uiso 1 1 calc R
C4A C 0.61872(14) 0.19373(10) 0.68191(9) 0.0375(5) Uani 1 1 d .
C6 C 0.62624(14) 0.17860(10) 0.79475(9) 0.0380(5) Uani 1 1 d .
H6A H 0.6034 0.2285 0.8079 0.046 Uiso 1 1 calc R
H6B H 0.6745 0.1587 0.8287 0.046 Uiso 1 1 calc R
C6A C 0.53221(13) 0.12939(10) 0.78671(9) 0.0324(4) Uani 1 1 d .
H6A1 H 0.4988 0.1222 0.8286 0.039 Uiso 1 1 calc R
C7A C 0.50702(13) 0.01301(9) 0.73345(7) 0.0273(4) Uani 1 1 d .
C8 C 0.55893(13) -0.05982(9) 0.72045(8) 0.0272(4) Uani 1 1 d .
C9 C 0.48540(14) -0.11466(10) 0.68573(8) 0.0287(4) Uani 1 1 d .
C10 C 0.37509(14) -0.09435(10) 0.67175(8) 0.0305(4) Uani 1 1 d .
C11 C 0.33952(13) -0.02621(10) 0.68477(8) 0.0301(4) Uani 1 1 d .
H11 H 0.268 -0.0145 0.6741 0.036 Uiso 1 1 calc R
C11A C 0.40657(13) 0.03023(9) 0.71456(8) 0.0276(4) Uani 1 1 d .
C12 C 0.36859(13) 0.10595(10) 0.72036(8) 0.0299(4) Uani 1 1 d .
C12A C 0.45266(13) 0.16231(10) 0.73896(8) 0.0316(4) Uani 1 1 d .
H12A H 0.4181 0.2058 0.7589 0.038 Uiso 1 1 calc R
C13 C 0.20986(14) -0.13825(12) 0.62852(10) 0.0442(5) Uani 1 1 d .
H13A H 0.1738 -0.1212 0.6662 0.066 Uiso 1 1 calc R
H13B H 0.177 -0.1841 0.6128 0.066 Uiso 1 1 calc R
H13C H 0.2042 -0.1003 0.5953 0.066 Uiso 1 1 calc R
C1' C 0.65525(13) -0.04651(10) 0.67789(8) 0.0317(4) Uani 1 1 d .
H1'1 H 0.7097 -0.0188 0.7031 0.038 Uiso 1 1 calc R
H1'2 H 0.6859 -0.0951 0.6672 0.038 Uiso 1 1 calc R
C2' C 0.63201(14) -0.00532(10) 0.61732(9) 0.0357(4) Uani 1 1 d .
H2' H 0.6023 0.0426 0.6214 0.043 Uiso 1 1 calc R
C3' C 0.64829(14) -0.02816(11) 0.55856(9) 0.0398(5) Uani 1 1 d .
C4' C 0.68843(18) -0.10384(12) 0.54285(10) 0.0542(6) Uani 1 1 d .
H4'1 H 0.7647 -0.1015 0.5369 0.081 Uiso 1 1 calc R
H4'2 H 0.6526 -0.1216 0.5036 0.081 Uiso 1 1 calc R
H4'3 H 0.6742 -0.1378 0.5778 0.081 Uiso 1 1 calc R
C5' C 0.63284(18) 0.02290(15) 0.50248(10) 0.0645(7) Uani 1 1 d .
H5'1 H 0.6006 0.0691 0.5164 0.097 Uiso 1 1 calc R
H5'2 H 0.5865 -0.0007 0.4701 0.097 Uiso 1 1 calc R
H5'3 H 0.7014 0.0335 0.4844 0.097 Uiso 1 1 calc R
C1" C 0.59882(14) -0.09599(10) 0.78382(8) 0.0317(4) Uani 1 1 d .
H1"1 H 0.629 -0.1451 0.7746 0.038 Uiso 1 1 calc R
H1"2 H 0.656 -0.0651 0.8032 0.038 Uiso 1 1 calc R
C2" C 0.51383(14) -0.10491(10) 0.83049(8) 0.0320(4) Uani 1 1 d .
H2" H 0.4594 -0.1392 0.8193 0.038 Uiso 1 1 calc R
C3" C 0.50560(14) -0.07031(10) 0.88594(8) 0.0359(4) Uani 1 1 d .
C4" C 0.41321(16) -0.08349(12) 0.92704(9) 0.0489(5) Uani 1 1 d .
H4"1 H 0.3677 -0.1218 0.9077 0.073 Uiso 1 1 calc R
H4"2 H 0.3729 -0.0376 0.9309 0.073 Uiso 1 1 calc R
H4"3 H 0.4386 -0.0997 0.9693 0.073 Uiso 1 1 calc R
C5" C 0.58396(17) -0.01595(12) 0.91322(10) 0.0530(6) Uani 1 1 d .
H5"1 H 0.641 -0.0091 0.8836 0.079 Uiso 1 1 calc R
H5"2 H 0.6134 -0.0346 0.9539 0.079 Uiso 1 1 calc R
H5"3 H 0.5488 0.0315 0.9201 0.079 Uiso 1 1 calc R
O2B O 0.20506(14) 0.15216(8) 1.11017(6) 0.0643(5) Uani 1 1 d .
O3B O 0.05641(14) 0.22255(9) 1.12454(7) 0.0658(5) Uani 1 1 d .
O5B O 0.02675(10) 0.29776(7) 0.90526(6) 0.0420(3) Uani 1 1 d .
O7B O 0.03371(9) 0.18421(7) 0.81743(6) 0.0353(3) Uani 1 1 d .
O9B O -0.09069(10) -0.05010(7) 0.74909(6) 0.0394(3) Uani 1 1 d .
O10B O 0.08862(10) -0.11655(7) 0.77874(6) 0.0415(3) Uani 1 1 d .
O12B O 0.31642(10) 0.09545(7) 0.87597(6) 0.0422(3) Uani 1 1 d .
C1B C 0.21418(16) 0.17538(11) 0.99434(9) 0.0412(5) Uani 1 1 d .
H1B H 0.2748 0.1455 0.9889 0.049 Uiso 1 1 calc R
C1C C 0.16392(14) 0.21166(10) 0.94216(8) 0.0334(4) Uani 1 1 d .
C2B C 0.17318(18) 0.18438(11) 1.05291(9) 0.0462(5) Uani 1 1 d .
C2C C 0.1486(2) 0.19198(13) 1.15649(10) 0.0653(7) Uani 1 1 d .
H2C1 H 0.1932 0.2319 1.1752 0.078 Uiso 1 1 calc R
H2C2 H 0.1279 0.1585 1.1911 0.078 Uiso 1 1 calc R
C3B C 0.08484(18) 0.22676(11) 1.06155(9) 0.0471(5) Uani 1 1 d .
C4B C 0.03495(16) 0.26427(11) 1.01301(9) 0.0456(5) Uani 1 1 d .
H4B H -0.0257 0.2938 1.0196 0.055 Uiso 1 1 calc R
C4C C 0.07788(15) 0.25705(10) 0.95280(9) 0.0363(5) Uani 1 1 d .
C6B C 0.08083(15) 0.30525(10) 0.84716(9) 0.0405(5) Uani 1 1 d .
H6B1 H 0.1392 0.3413 0.8532 0.049 Uiso 1 1 calc R
H6B2 H 0.0314 0.3245 0.8136 0.049 Uiso 1 1 calc R
C6C C 0.12465(14) 0.23236(10) 0.82641(9) 0.0352(4) Uani 1 1 d .
H6C H 0.1595 0.2388 0.7849 0.042 Uiso 1 1 calc R
C7C C 0.05258(13) 0.11091(10) 0.81244(8) 0.0290(4) Uani 1 1 d .
C8B C -0.04064(13) 0.07052(10) 0.78368(8) 0.0296(4) Uani 1 1 d .
C9B C -0.02006(14) -0.01165(10) 0.77262(8) 0.0307(4) Uani 1 1 d .
C10B C 0.08298(14) -0.04274(10) 0.79199(8) 0.0317(4) Uani 1 1 d .
C11B C 0.15879(14) -0.00036(10) 0.81941(8) 0.0322(4) Uani 1 1 d .
H11B H 0.2241 -0.0227 0.832 0.039 Uiso 1 1 calc R
C11C C 0.14495(13) 0.07822(10) 0.83059(8) 0.0291(4) Uani 1 1 d .
C12C C 0.20436(14) 0.20208(10) 0.87557(8) 0.0329(4) Uani 1 1 d .
H12C H 0.271 0.2313 0.8727 0.04 Uiso 1 1 calc R
C12B C 0.22972(14) 0.12156(10) 0.86119(8) 0.0327(4) Uani 1 1 d .
C13B C 0.17908(17) -0.15485(11) 0.80410(10) 0.0510(6) Uani 1 1 d .
H13D H 0.2431 -0.1327 0.7876 0.076 Uiso 1 1 calc R
H13E H 0.1751 -0.2069 0.7915 0.076 Uiso 1 1 calc R
H13F H 0.1813 -0.1513 0.8506 0.076 Uiso 1 1 calc R
C1'B C -0.13556(14) 0.07728(11) 0.82828(8) 0.0354(4) Uani 1 1 d .
H1'3 H -0.1496 0.1304 0.8355 0.043 Uiso 1 1 calc R
H1'4 H -0.1989 0.0562 0.8061 0.043 Uiso 1 1 calc R
C2'B C -0.12125(14) 0.04020(11) 0.89150(9) 0.0391(5) Uani 1 1 d .
H2'B H -0.0953 -0.009 0.891 0.047 Uiso 1 1 calc R
C3'B C -0.14050(14) 0.06796(11) 0.94811(9) 0.0402(5) Uani 1 1 d .
C4'B C -0.1792(2) 0.14520(13) 0.95801(11) 0.0658(7) Uani 1 1 d .
H4'4 H -0.1642 0.1753 0.9207 0.099 Uiso 1 1 calc R
H4'5 H -0.1432 0.1664 0.9958 0.099 Uiso 1 1 calc R
H4'6 H -0.2555 0.1444 0.964 0.099 Uiso 1 1 calc R
C5'B C -0.13099(17) 0.02197(15) 1.00768(10) 0.0608(7) Uani 1 1 d .
H5'4 H -0.1032 -0.027 0.9974 0.091 Uiso 1 1 calc R
H5'5 H -0.2007 0.0166 1.0258 0.091 Uiso 1 1 calc R
H5'6 H -0.0829 0.0463 1.0387 0.091 Uiso 1 1 calc R
C1"B C -0.07260(14) 0.10502(10) 0.71790(8) 0.0340(4) Uani 1 1 d .
H1"3 H -0.1354 0.0788 0.6999 0.041 Uiso 1 1 calc R
H1"4 H -0.0922 0.1574 0.724 0.041 Uiso 1 1 calc R
C2"B C 0.01417(14) 0.10072(10) 0.67183(8) 0.0337(4) Uani 1 1 d .
H2"B H 0.0764 0.1279 0.6827 0.04 Uiso 1 1 calc R
C3"B C 0.01451(15) 0.06348(11) 0.61751(9) 0.0379(5) Uani 1 1 d .
C4"B C 0.10816(16) 0.06541(12) 0.57632(9) 0.0492(5) Uani 1 1 d .
H4"4 H 0.164 0.0954 0.5969 0.074 Uiso 1 1 calc R
H4"5 H 0.0877 0.0871 0.535 0.074 Uiso 1 1 calc R
H4"6 H 0.1341 0.015 0.5701 0.074 Uiso 1 1 calc R
C5"B C -0.0739(2) 0.01641(16) 0.59203(11) 0.0766(8) Uani 1 1 d .
H5"4 H -0.1276 0.0117 0.6242 0.115 Uiso 1 1 calc R
H5"5 H -0.0468 -0.0327 0.5816 0.115 Uiso 1 1 calc R
H5"6 H -0.1055 0.0393 0.5536 0.115 Uiso 1 1 calc R

loop_
_atom_site_aniso_label
_atom_site_aniso_U_11
_atom_site_aniso_U_22
_atom_site_aniso_U_33
_atom_site_aniso_U_23
_atom_site_aniso_U_13
_atom_site_aniso_U_12
O2 0.0783(11) 0.0828(12) 0.0436(9) 0.0110(8) -0.0020(8) -0.0289(9)
O3 0.0780(12) 0.0817(12) 0.0513(10) -0.0030(9) 0.0146(9) -0.0363(10)
O5 0.0286(7) 0.0379(8) 0.0562(9) -0.0039(6) -0.0027(6) -0.0037(6)
O7 0.0270(6) 0.0275(7) 0.0383(7) -0.0076(5) -0.0036(5) 0.0025(5)
O9 0.0390(7) 0.0288(7) 0.0401(7) -0.0035(6) 0.0012(6) -0.0014(6)
O10 0.0348(7) 0.0334(7) 0.0493(8) -0.0044(6) -0.0081(6) -0.0069(6)
O12 0.0250(7) 0.0409(8) 0.0492(8) 0.0013(6) -0.0023(6) 0.0040(6)
C1 0.0400(11) 0.0385(12) 0.0436(12) -0.0001(9) -0.0005(9) -0.0089(9)
C1A 0.0327(10) 0.0262(10) 0.0419(11) -0.0042(8) -0.0004(8) -0.0044(8)
C2 0.0582(14) 0.0463(13) 0.0391(12) 0.0006(10) -0.0052(10) -0.0163(11)
C2A 0.097(2) 0.094(2) 0.0449(15) -0.0024(14) 0.0094(15) -0.0301(17)
C3 0.0584(14) 0.0472(13) 0.0461(13) -0.0041(10) 0.0161(11) -0.0221(11)
C4 0.0381(11) 0.0434(12) 0.0591(14) -0.0109(10) 0.0063(11) -0.0161(10)
C4A 0.0355(11) 0.0276(10) 0.0494(12) -0.0060(9) 0.0011(9) -0.0050(8)
C6 0.0346(10) 0.0343(11) 0.0447(11) -0.0112(9) -0.0044(9) 0.0056(9)
C6A 0.0295(10) 0.0301(10) 0.0375(10) -0.0094(8) -0.0004(8) 0.0057(8)
C7A 0.0287(10) 0.0289(10) 0.0244(9) -0.0006(7) 0.0014(7) -0.0047(8)
C8 0.0254(9) 0.0266(10) 0.0295(9) -0.0008(8) 0.0008(7) 0.0016(8)
C9 0.0335(10) 0.0288(10) 0.0240(9) 0.0013(8) 0.0048(8) -0.0016(8)
C10 0.0324(10) 0.0304(11) 0.0288(10) 0.0002(8) -0.0008(8) -0.0056(8)
C11 0.0244(9) 0.0347(11) 0.0311(10) 0.0025(8) -0.0014(7) -0.0038(8)
C11A 0.0251(9) 0.0294(10) 0.0285(9) 0.0001(8) 0.0018(7) 0.0006(8)
C12 0.0267(10) 0.0360(11) 0.0271(10) 0.0004(8) 0.0014(8) 0.0013(8)
C12A 0.0273(9) 0.0291(10) 0.0385(10) -0.0065(8) 0.0002(8) 0.0036(8)
C13 0.0333(11) 0.0459(12) 0.0525(13) -0.0031(10) -0.0095(9) -0.0084(9)
C1' 0.0266(9) 0.0335(10) 0.0351(10) -0.0038(8) 0.0028(8) -0.0020(8)
C2' 0.0336(10) 0.0329(11) 0.0411(11) 0.0025(9) 0.0103(9) 0.0024(8)
C3' 0.0323(10) 0.0496(13) 0.0379(11) 0.0041(9) 0.0081(9) -0.0037(9)
C4' 0.0663(15) 0.0552(14) 0.0420(12) -0.0132(11) 0.0133(11) -0.0116(12)
C5' 0.0568(14) 0.0897(19) 0.0479(14) 0.0204(13) 0.0152(11) 0.0060(13)
C1" 0.0358(10) 0.0290(10) 0.0298(10) -0.0020(8) -0.0031(8) 0.0045(8)
C2" 0.0349(10) 0.0292(10) 0.0316(10) 0.0023(8) -0.0019(8) 0.0005(8)
C3" 0.0404(11) 0.0347(11) 0.0323(10) 0.0014(9) -0.0018(8) 0.0051(9)
C4" 0.0567(13) 0.0538(13) 0.0368(11) -0.0002(10) 0.0089(10) 0.0014(11)
C5" 0.0626(14) 0.0568(14) 0.0394(12) -0.0116(10) -0.0011(10) -0.0059(11)
O2B 0.1069(13) 0.0550(10) 0.0303(8) 0.0009(7) -0.0055(8) 0.0126(9)
O3B 0.1022(13) 0.0587(10) 0.0378(9) -0.0035(7) 0.0205(9) 0.0033(9)
O5B 0.0439(8) 0.0403(8) 0.0418(8) 0.0004(6) 0.0007(6) 0.0102(6)
O7B 0.0335(7) 0.0322(7) 0.0399(7) -0.0011(6) -0.0044(6) 0.0024(6)
O9B 0.0363(7) 0.0391(8) 0.0424(8) -0.0039(6) -0.0026(6) 0.0000(6)
O10B 0.0434(8) 0.0325(8) 0.0481(8) -0.0059(6) -0.0061(6) 0.0092(6)
O12B 0.0295(7) 0.0488(9) 0.0479(8) -0.0050(6) -0.0038(6) 0.0061(6)
C1B 0.0471(12) 0.0371(11) 0.0387(11) -0.0020(9) -0.0055(9) 0.0036(9)
C1C 0.0350(10) 0.0311(10) 0.0339(10) -0.0017(8) -0.0007(8) -0.0027(9)
C2B 0.0681(15) 0.0384(12) 0.0315(11) -0.0008(9) -0.0043(10) 0.0008(11)
C2C 0.109(2) 0.0532(15) 0.0337(12) 0.0009(11) 0.0016(13) -0.0020(14)
C3B 0.0697(15) 0.0379(12) 0.0343(12) -0.0055(9) 0.0110(10) -0.0057(11)
C4B 0.0496(12) 0.0423(12) 0.0453(13) -0.0073(10) 0.0092(10) 0.0056(10)
C4C 0.0397(11) 0.0310(10) 0.0379(11) -0.0001(9) -0.0018(9) -0.0006(9)
C6B 0.0444(12) 0.0350(11) 0.0419(12) 0.0056(9) -0.0014(9) -0.0032(9)
C6C 0.0359(10) 0.0357(11) 0.0339(10) 0.0039(9) -0.0002(8) -0.0029(9)
C7C 0.0322(10) 0.0302(10) 0.0246(9) 0.0005(8) 0.0037(8) 0.0050(8)
C8B 0.0269(9) 0.0329(10) 0.0290(9) -0.0018(8) -0.0006(7) 0.0048(8)
C9B 0.0299(10) 0.0372(11) 0.0251(9) 0.0005(8) 0.0027(8) -0.0006(9)
C10B 0.0346(10) 0.0340(11) 0.0266(9) -0.0026(8) 0.0028(8) 0.0049(9)
C11B 0.0295(10) 0.0382(11) 0.0289(9) 0.0016(8) 0.0022(8) 0.0088(9)
C11C 0.0277(10) 0.0349(11) 0.0248(9) -0.0008(8) 0.0019(7) 0.0029(8)
C12C 0.0297(10) 0.0343(11) 0.0347(10) -0.0001(8) 0.0005(8) -0.0036(8)
C12B 0.0292(10) 0.0421(11) 0.0272(9) 0.0015(8) 0.0043(8) 0.0017(9)
C13B 0.0570(14) 0.0353(12) 0.0597(14) -0.0038(10) -0.0103(11) 0.0159(10)
C1'B 0.0282(10) 0.0405(11) 0.0376(11) -0.0055(9) 0.0024(8) 0.0043(8)
C2'B 0.0380(11) 0.0409(12) 0.0390(11) 0.0010(9) 0.0106(9) 0.0068(9)
C3'B 0.0283(10) 0.0538(13) 0.0388(11) -0.0033(10) 0.0066(8) -0.0004(9)
C4'B 0.0831(18) 0.0627(16) 0.0523(14) -0.0152(12) 0.0130(13) 0.0062(14)
C5'B 0.0525(14) 0.0902(19) 0.0408(13) 0.0100(12) 0.0150(10) 0.0082(13)
C1"B 0.0330(10) 0.0366(11) 0.0321(10) -0.0014(8) -0.0024(8) 0.0049(8)
C2"B 0.0329(10) 0.0364(11) 0.0316(10) 0.0027(8) -0.0022(8) -0.0015(8)
C3"B 0.0402(11) 0.0408(12) 0.0328(11) 0.0013(9) 0.0001(9) 0.0008(9)
C4"B 0.0528(13) 0.0567(14) 0.0385(12) 0.0040(10) 0.0071(10) 0.0121(11)
C5"B 0.0764(17) 0.102(2) 0.0514(15) -0.0297(14) 0.0102(13) -0.0351(16)

loop_
_atom_type_symbol
_atom_type_description
_atom_type_scat_dispersion_real
_atom_type_scat_dispersion_imag
_atom_type_scat_source
C C 0.0033 0.0016 'International Tables Vol C Tables 4.2.6.8 and 6.1.1.4'
H H 0 0 'International Tables Vol C Tables 4.2.6.8 and 6.1.1.4'
O O 0.0106 0.006 'International Tables Vol C Tables 4.2.6.8 and 6.1.1.4'

loop_
_geom_angle_atom_site_label_1
_geom_angle_atom_site_label_2
_geom_angle_atom_site_label_3
_geom_angle
C2 O2 C2A 104.88(18)
C3 O3 C2A 105.09(17)
C4A O5 C6 116.10(14)
C7A O7 C6A 117.95(12)
C10 O10 C13 117.31(14)
C2 C1 C1A 118.32(18)
C2 C1 H1 120.8
C1A C1 H1 120.8
C4A C1A C1 119.19(17)
C4A C1A C12A 119.99(17)
C1 C1A C12A 120.74(16)
C1 C2 O2 128.6(2)
C1 C2 C3 121.3(2)
O2 C2 C3 110.03(18)
O2 C2A O3 108.92(18)
O2 C2A H2A1 109.9
O3 C2A H2A1 109.9
O2 C2A H2A2 109.9
O3 C2A H2A2 109.9
H2A1 C2A H2A2 108.3
C4 C3 O3 127.8(2)
C4 C3 C2 122.34(19)
O3 C3 C2 109.9(2)
C3 C4 C4A 116.81(19)
C3 C4 H4 121.6
C4A C4 H4 121.6
O5 C4A C1A 123.29(17)
O5 C4A C4 114.93(17)
C1A C4A C4 121.76(19)
O5 C6 C6A 110.58(14)
O5 C6 H6A 109.5
C6A C6 H6A 109.5
O5 C6 H6B 109.5
C6A C6 H6B 109.5
H6A C6 H6B 108.1
O7 C6A C6 104.93(13)
O7 C6A C12A 111.67(14)
C6 C6A C12A 110.42(16)
O7 C6A H6A1 109.9
C6 C6A H6A1 109.9
C12A C6A H6A1 109.9
O7 C7A C11A 124.56(15)
O7 C7A C8 111.29(14)
C11A C7A C8 124.12(15)
C7A C8 C9 113.14(14)
C7A C8 C1" 110.14(13)
C9 C8 C1" 108.05(13)
C7A C8 C1' 109.05(14)
C9 C8 C1' 107.61(13)
C1" C8 C1' 108.74(13)
O9 C9 C10 121.51(16)
O9 C9 C8 118.92(15)
C10 C9 C8 119.57(15)
C11 C10 O10 127.07(16)
C11 C10 C9 120.93(16)
O10 C10 C9 112.00(15)
C10 C11 C11A 122.43(16)
C10 C11 H11 118.8
C11A C11 H11 118.8
C7A C11A C11 119.46(16)
C7A C11A C12 120.03(16)
C11 C11A C12 120.38(15)
O12 C12 C11A 123.58(16)
O12 C12 C12A 121.26(16)
C11A C12 C12A 114.99(15)
C12 C12A C6A 110.48(15)
C12 C12A C1A 110.08(14)
C6A C12A C1A 109.80(14)
C12 C12A H12A 108.8
C6A C12A H12A 108.8
C1A C12A H12A 108.8
O10 C13 H13A 109.5
O10 C13 H13B 109.5
H13A C13 H13B 109.5
O10 C13 H13C 109.5
H13A C13 H13C 109.5
H13B C13 H13C 109.5
C2' C1' C8 115.63(14)
C2' C1' H1'1 108.4
C8 C1' H1'1 108.4
C2' C1' H1'2 108.4
C8 C1' H1'2 108.4
H1'1 C1' H1'2 107.4
C3' C2' C1' 127.28(17)
C3' C2' H2' 116.4
C1' C2' H2' 116.4
C2' C3' C4' 123.69(18)
C2' C3' C5' 121.24(19)
C4' C3' C5' 114.99(18)
C3' C4' H4'1 109.5
C3' C4' H4'2 109.5
H4'1 C4' H4'2 109.5
C3' C4' H4'3 109.5
H4'1 C4' H4'3 109.5
H4'2 C4' H4'3 109.5
C3' C5' H5'1 109.5
C3' C5' H5'2 109.5
H5'1 C5' H5'2 109.5
C3' C5' H5'3 109.5
H5'1 C5' H5'3 109.5
H5'2 C5' H5'3 109.5
C2" C1" C8 112.97(14)
C2" C1" H1"1 109
C8 C1" H1"1 109
C2" C1" H1"2 109
C8 C1" H1"2 109
H1"1 C1" H1"2 107.8
C3" C2" C1" 127.39(17)
C3" C2" H2" 116.3
C1" C2" H2" 116.3
C2" C3" C5" 124.91(17)
C2" C3" C4" 121.22(18)
C5" C3" C4" 113.87(16)
C3" C4" H4"1 109.5
C3" C4" H4"2 109.5
H4"1 C4" H4"2 109.5
C3" C4" H4"3 109.5
H4"1 C4" H4"3 109.5
H4"2 C4" H4"3 109.5
C3" C5" H5"1 109.5
C3" C5" H5"2 109.5
H5"1 C5" H5"2 109.5
C3" C5" H5"3 109.5
H5"1 C5" H5"3 109.5
H5"2 C5" H5"3 109.5
C2B O2B C2C 104.11(16)
C3B O3B C2C 103.41(17)
C4C O5B C6B 116.21(14)
C7C O7B C6C 117.18(13)
C10B O10B C13B 116.49(14)
C2B C1B C1C 118.09(18)
C2B C1B H1B 121
C1C C1B H1B 121
C4C C1C C1B 118.95(17)
C4C C1C C12C 120.64(16)
C1B C1C C12C 120.41(16)
C1B C2B C3B 121.70(19)
C1B C2B O2B 128.8(2)
C3B C2B O2B 109.42(18)
O2B C2C O3B 107.18(16)
O2B C2C H2C1 110.3
O3B C2C H2C1 110.3
O2B C2C H2C2 110.3
O3B C2C H2C2 110.3
H2C1 C2C H2C2 108.5
C4B C3B C2B 122.45(18)
C4B C3B O3B 127.8(2)
C2B C3B O3B 109.72(19)
C3B C4B C4C 116.45(18)
C3B C4B H4B 121.8
C4C C4B H4B 121.8
O5B C4C C1C 123.19(16)
O5B C4C C4B 114.57(16)
C1C C4C C4B 122.24(18)
O5B C6B C6C 111.05(15)
O5B C6B H6B1 109.4
C6C C6B H6B1 109.4
O5B C6B H6B2 109.4
C6C C6B H6B2 109.4
H6B1 C6B H6B2 108
O7B C6C C6B 105.33(14)
O7B C6C C12C 112.11(14)
C6B C6C C12C 111.25(15)
O7B C6C H6C 109.4
C6B C6C H6C 109.4
C12C C6C H6C 109.4
O7B C7C C11C 124.07(16)
O7B C7C C8B 111.76(14)
C11C C7C C8B 124.17(16)
C7C C8B C9B 113.55(14)
C7C C8B C1"B 109.78(14)
C9B C8B C1"B 107.15(14)
C7C C8B C1'B 109.50(14)
C9B C8B C1'B 107.94(14)
C1"B C8B C1'B 108.81(13)
O9B C9B C10B 121.67(17)
O9B C9B C8B 119.22(16)
C10B C9B C8B 119.09(16)
C11B C10B O10B 127.14(16)
C11B C10B C9B 121.07(16)
O10B C10B C9B 111.79(15)
C10B C11B C11C 122.67(16)
C10B C11B H11B 118.7
C11C C11B H11B 118.7
C7C C11C C11B 119.36(16)
C7C C11C C12B 120.26(16)
C11B C11C C12B 120.38(15)
C1C C12C C6C 110.32(14)
C1C C12C C12B 111.89(14)
C6C C12C C12B 110.44(15)
C1C C12C H12C 108
C6C C12C H12C 108
C12B C12C H12C 108
O12B C12B C11C 122.87(17)
O12B C12B C12C 120.78(16)
C11C C12B C12C 116.33(15)
O10B C13B H13D 109.5
O10B C13B H13E 109.5
H13D C13B H13E 109.5
O10B C13B H13F 109.5
H13D C13B H13F 109.5
H13E C13B H13F 109.5
C2'B C1'B C8B 115.45(14)
C2'B C1'B H1'3 108.4
C8B C1'B H1'3 108.4
C2'B C1'B H1'4 108.4
C8B C1'B H1'4 108.4
H1'3 C1'B H1'4 107.5
C3'B C2'B C1'B 127.57(18)
C3'B C2'B H2'B 116.2
C1'B C2'B H2'B 116.2
C2'B C3'B C4'B 123.47(19)
C2'B C3'B C5'B 121.82(19)
C4'B C3'B C5'B 114.61(18)
C3'B C4'B H4'4 109.5
C3'B C4'B H4'5 109.5
H4'4 C4'B H4'5 109.5
C3'B C4'B H4'6 109.5
H4'4 C4'B H4'6 109.5
H4'5 C4'B H4'6 109.5
C3'B C5'B H5'4 109.5
C3'B C5'B H5'5 109.5
H5'4 C5'B H5'5 109.5
C3'B C5'B H5'6 109.5
H5'4 C5'B H5'6 109.5
H5'5 C5'B H5'6 109.5
C2"B C1"B C8B 112.45(14)
C2"B C1"B H1"3 109.1
C8B C1"B H1"3 109.1
C2"B C1"B H1"4 109.1
C8B C1"B H1"4 109.1
H1"3 C1"B H1"4 107.8
C3"B C2"B C1"B 127.65(17)
C3"B C2"B H2"B 116.2
C1"B C2"B H2"B 116.2
C2"B C3"B C5"B 124.96(18)
C2"B C3"B C4"B 121.00(18)
C5"B C3"B C4"B 114.03(17)
C3"B C4"B H4"4 109.5
C3"B C4"B H4"5 109.5
H4"4 C4"B H4"5 109.5
C3"B C4"B H4"6 109.5
H4"4 C4"B H4"6 109.5
H4"5 C4"B H4"6 109.5
C3"B C5"B H5"4 109.5
C3"B C5"B H5"5 109.5
H5"4 C5"B H5"5 109.5
C3"B C5"B H5"6 109.5
H5"4 C5"B H5"6 109.5
H5"5 C5"B H5"6 109.5

loop_
_geom_bond_atom_site_label_1
_geom_bond_atom_site_label_2
_geom_bond_distance
O2 C2 1.381(2)
O2 C2A 1.425(3)
O3 C3 1.377(2)
O3 C2A 1.433(3)
O5 C4A 1.379(2)
O5 C6 1.434(2)
O7 C7A 1.344(2)
O7 C6A 1.457(2)
O9 C9 1.229(2)
O10 C10 1.367(2)
O10 C13 1.428(2)
O12 C12 1.224(2)
C1 C2 1.362(3)
C1 C1A 1.404(3)
C1 H1 0.95
C1A C4A 1.398(2)
C1A C12A 1.518(2)
C2 C3 1.384(3)
C2A H2A1 0.99
C2A H2A2 0.99
C3 C4 1.360(3)
C4 C4A 1.398(3)
C4 H4 0.95
C6 C6A 1.492(3)
C6 H6A 0.99
C6 H6B 0.99
C6A C12A 1.518(2)
C6A H6A1 1
C7A C11A 1.356(2)
C7A C8 1.503(2)
C8 C9 1.528(2)
C8 C1" 1.552(2)
C8 C1' 1.559(2)
C9 C10 1.465(2)
C10 C11 1.345(2)
C11 C11A 1.455(2)
C11 H11 0.95
C11A C12 1.459(2)
C12 C12A 1.516(2)
C12A H12A 1
C13 H13A 0.98
C13 H13B 0.98
C13 H13C 0.98
C1' C2' 1.496(2)
C1' H1'1 0.99
C1' H1'2 0.99
C2' C3' 1.327(2)
C2' H2' 0.95
C3' C4' 1.502(3)
C3' C5' 1.505(3)
C4' H4'1 0.98
C4' H4'2 0.98
C4' H4'3 0.98
C5' H5'1 0.98
C5' H5'2 0.98
C5' H5'3 0.98
C1" C2" 1.493(2)
C1" H1"1 0.99
C1" H1"2 0.99
C2" C3" 1.331(2)
C2" H2" 0.95
C3" C5" 1.497(3)
C3" C4" 1.500(3)
C4" H4"1 0.98
C4" H4"2 0.98
C4" H4"3 0.98
C5" H5"1 0.98
C5" H5"2 0.98
C5" H5"3 0.98
O2B C2B 1.385(2)
O2B C2C 1.426(3)
O3B C3B 1.388(2)
O3B C2C 1.436(3)
O5B C4C 1.383(2)
O5B C6B 1.430(2)
O7B C7C 1.353(2)
O7B C6C 1.452(2)
O9B C9B 1.224(2)
O10B C10B 1.367(2)
O10B C13B 1.426(2)
O12B C12B 1.225(2)
C1B C2B 1.365(3)
C1B C1C 1.410(3)
C1B H1B 0.95
C1C C4C 1.390(3)
C1C C12C 1.519(2)
C2B C3B 1.375(3)
C2C H2C1 0.99
C2C H2C2 0.99
C3B C4B 1.362(3)
C4B C4C 1.403(3)
C4B H4B 0.95
C6B C6C 1.502(3)
C6B H6B1 0.99
C6B H6B2 0.99
C6C C12C 1.520(2)
C6C H6C 1
C7C C11C 1.354(2)
C7C C8B 1.497(2)
C8B C9B 1.529(3)
C8B C1"B 1.557(2)
C8B C1'B 1.558(2)
C9B C10B 1.466(2)
C10B C11B 1.342(2)
C11B C11C 1.453(3)
C11B H11B 0.95
C11C C12B 1.460(2)
C12C C12B 1.525(3)
C12C H12C 1
C13B H13D 0.98
C13B H13E 0.98
C13B H13F 0.98
C1'B C2'B 1.494(3)
C1'B H1'3 0.99
C1'B H1'4 0.99
C2'B C3'B 1.323(2)
C2'B H2'B 0.95
C3'B C4'B 1.498(3)
C3'B C5'B 1.505(3)
C4'B H4'4 0.98
C4'B H4'5 0.98
C4'B H4'6 0.98
C5'B H5'4 0.98
C5'B H5'5 0.98
C5'B H5'6 0.98
C1"B C2"B 1.495(2)
C1"B H1"3 0.99
C1"B H1"4 0.99
C2"B C3"B 1.327(2)
C2"B H2"B 0.95
C3"B C5"B 1.491(3)
C3"B C4"B 1.496(3)
C4"B H4"4 0.98
C4"B H4"5 0.98
C4"B H4"6 0.98
C5"B H5"4 0.98
C5"B H5"5 0.98
C5"B H5"6 0.98

loop_
_geom_torsion_atom_site_label_1
_geom_torsion_atom_site_label_2
_geom_torsion_atom_site_label_3
_geom_torsion_atom_site_label_4
_geom_torsion
C2 C1 C1A C4A 2.1(3)
C2 C1 C1A C12A -174.81(17)
C1A C1 C2 O2 -177.63(19)
C1A C1 C2 C3 2.6(3)
C2A O2 C2 C1 -171.2(2)
C2A O2 C2 C3 8.6(2)
C2 O2 C2A O3 -11.2(3)
C3 O3 C2A O2 9.7(3)
C2A O3 C3 C4 177.3(2)
C2A O3 C3 C2 -4.3(2)
C1 C2 C3 C4 -4.5(3)
O2 C2 C3 C4 175.74(19)
C1 C2 C3 O3 177.07(19)
O2 C2 C3 O3 -2.7(3)
O3 C3 C4 C4A 179.50(19)
C2 C3 C4 C4A 1.3(3)
C6 O5 C4A C1A -9.5(2)
C6 O5 C4A C4 172.13(16)
C1 C1A C4A O5 176.49(16)
C12A C1A C4A O5 -6.6(3)
C1 C1A C4A C4 -5.2(3)
C12A C1A C4A C4 171.68(17)
C3 C4 C4A O5 -178.09(17)
C3 C4 C4A C1A 3.5(3)
C4A O5 C6 C6A 44.4(2)
C7A O7 C6A C6 -158.29(14)
C7A O7 C6A C12A -38.7(2)
O5 C6 C6A O7 56.41(18)
O5 C6 C6A C12A -64.06(18)
C6A O7 C7A C11A 8.3(2)
C6A O7 C7A C8 -173.49(13)
O7 C7A C8 C9 179.43(13)
C11A C7A C8 C9 -2.3(2)
O7 C7A C8 C1" 58.39(17)
C11A C7A C8 C1" -123.36(17)
O7 C7A C8 C1' -60.86(17)
C11A C7A C8 C1' 117.39(17)
C7A C8 C9 O9 177.69(14)
C1" C8 C9 O9 -60.09(19)
C1' C8 C9 O9 57.16(19)
C7A C8 C9 C10 -3.1(2)
C1" C8 C9 C10 119.16(16)
C1' C8 C9 C10 -123.59(16)
C13 O10 C10 C11 0.0(3)
C13 O10 C10 C9 -179.51(15)
O9 C9 C10 C11 -175.78(16)
C8 C9 C10 C11 5.0(2)
O9 C9 C10 O10 3.7(2)
C8 C9 C10 O10 -175.50(14)
O10 C10 C11 C11A 178.99(15)
C9 C10 C11 C11A -1.6(3)
O7 C7A C11A C11 -176.17(14)
C8 C7A C11A C11 5.8(2)
O7 C7A C11A C12 7.8(3)
C8 C7A C11A C12 -170.22(15)
C10 C11 C11A C7A -3.9(3)
C10 C11 C11A C12 172.14(16)
C7A C11A C12 O12 -176.05(16)
C11 C11A C12 O12 8.0(3)
C7A C11A C12 C12A 8.6(2)
C11 C11A C12 C12A -167.44(14)
O12 C12 C12A C6A 147.05(16)
C11A C12 C12A C6A -37.4(2)
O12 C12 C12A C1A -91.52(19)
C11A C12 C12A C1A 84.00(18)
O7 C6A C12A C12 51.88(18)
C6 C6A C12A C12 168.22(14)
O7 C6A C12A C1A -69.73(18)
C6 C6A C12A C1A 46.62(19)
C4A C1A C12A C12 -134.88(17)
C1 C1A C12A C12 42.0(2)
C4A C1A C12A C6A -13.0(2)
C1 C1A C12A C6A 163.81(16)
C7A C8 C1' C2' -54.33(19)
C9 C8 C1' C2' 68.75(19)
C1" C8 C1' C2' -174.45(15)
C8 C1' C2' C3' -121.7(2)
C1' C2' C3' C4' 3.8(3)
C1' C2' C3' C5' -172.72(18)
C7A C8 C1" C2" 55.41(19)
C9 C8 C1" C2" -68.63(18)
C1' C8 C1" C2" 174.85(14)
C8 C1" C2" C3" -112.8(2)
C1" C2" C3" C5" -1.7(3)
C1" C2" C3" C4" 178.09(17)
C2B C1B C1C C4C 2.5(3)
C2B C1B C1C C12C -178.42(17)
C1C C1B C2B C3B 0.7(3)
C1C C1B C2B O2B 176.72(19)
C2C O2B C2B C1B 169.1(2)
C2C O2B C2B C3B -14.5(2)
C2B O2B C2C O3B 23.9(2)
C3B O3B C2C O2B -24.2(2)
C1B C2B C3B C4B -2.3(3)
O2B C2B C3B C4B -179.01(19)
C1B C2B C3B O3B 176.12(18)
O2B C2B C3B O3B -0.6(2)
C2C O3B C3B C4B -166.4(2)
C2C O3B C3B C2B 15.3(2)
C2B C3B C4B C4C 0.6(3)
O3B C3B C4B C4C -177.52(19)
C6B O5B C4C C1C -14.4(2)
C6B O5B C4C C4B 166.53(16)
C1B C1C C4C O5B 176.70(17)
C12C C1C C4C O5B -2.4(3)
C1B C1C C4C C4B -4.3(3)
C12C C1C C4C C4B 176.64(17)
C3B C4B C4C O5B -178.17(17)
C3B C4B C4C C1C 2.7(3)
C4C O5B C6B C6C 45.7(2)
C7C O7B C6C C6B -165.65(14)
C7C O7B C6C C12C -44.52(19)
O5B C6B C6C O7B 60.41(18)
O5B C6B C6C C12C -61.28(19)
C6C O7B C7C C11C 17.1(2)
C6C O7B C7C C8B -162.23(13)
O7B C7C C8B C9B 175.76(13)
C11C C7C C8B C9B -3.5(2)
O7B C7C C8B C1"B 55.86(17)
C11C C7C C8B C1"B -123.43(17)
O7B C7C C8B C1'B -63.53(18)
C11C C7C C8B C1'B 117.18(18)
C7C C8B C9B O9B -179.75(15)
C1"B C8B C9B O9B -58.4(2)
C1'B C8B C9B O9B 58.7(2)
C7C C8B C9B C10B 1.8(2)
C1"B C8B C9B C10B 123.16(16)
C1'B C8B C9B C10B -119.81(16)
C13B O10B C10B C11B 8.9(3)
C13B O10B C10B C9B -170.85(15)
O9B C9B C10B C11B -178.09(16)
C8B C9B C10B C11B 0.3(2)
O9B C9B C10B O10B 1.7(2)
C8B C9B C10B O10B -179.88(14)
O10B C10B C11B C11C 179.15(16)
C9B C10B C11B C11C -1.1(3)
O7B C7C C11C C11B -176.20(15)
C8B C7C C11C C11B 3.0(2)
O7B C7C C11C C12B 3.9(2)
C8B C7C C11C C12B -176.91(15)
C10B C11B C11C C7C -0.5(3)
C10B C11B C11C C12B 179.39(16)
C4C C1C C12C C6C -13.1(2)
C1B C1C C12C C6C 167.79(16)
C4C C1C C12C C12B -136.50(17)
C1B C1C C12C C12B 44.4(2)
O7B C6C C12C C1C -74.25(18)
C6B C6C C12C C1C 43.41(19)
O7B C6C C12C C12B 49.96(19)
C6B C6C C12C C12B 167.61(14)
C7C C11C C12B O12B -176.67(16)
C11B C11C C12B O12B 3.4(3)
C7C C11C C12B C12C 4.6(2)
C11B C11C C12B C12C -175.29(15)
C1C C12C C12B O12B -86.4(2)
C6C C12C C12B O12B 150.32(16)
C1C C12C C12B C11C 92.36(18)
C6C C12C C12B C11C -30.9(2)
C7C C8B C1'B C2'B -65.6(2)
C9B C8B C1'B C2'B 58.5(2)
C1"B C8B C1'B C2'B 174.40(16)
C8B C1'B C2'B C3'B 132.3(2)
C1'B C2'B C3'B C4'B -1.5(3)
C1'B C2'B C3'B C5'B 174.80(18)
C7C C8B C1"B C2"B 60.34(19)
C9B C8B C1"B C2"B -63.39(19)
C1'B C8B C1"B C2"B -179.85(15)
C8B C1"B C2"B C3"B 115.9(2)
C1"B C2"B C3"B C5"B -1.1(3)
C1"B C2"B C3"B C4"B 179.55(17)
